data_4518301
loop_
_publ_author_name
'Rumyantcev, Roman V.'
'Fukin, Georgy K.'
'Romanenko, Galina V.'
'Teplova, Irina A.'
'Bubnov, Michael P.'
'Cherkasov, Vladimir K.'

_publ_section_title
;
 Single Crystal X-ray Diffraction Studies of Two Polymorphic Modifications
 of the Dicarbonyl-<i>o</i>-Semiquinonato Rhodium Complex at Different
 Temperatures. Destruction Stimulated by Cooling Versus Stability.
;
_journal_issue 50
_journal_name_full 'ACS omega'
_journal_page_first 32792
_journal_page_last 32799
_journal_paper_doi 10.1021/acsomega.0c05344
_journal_volume 5
_journal_year 2020
_chemical_formula_sum 'C16 H20 O4 Rh'
_chemical_formula_weight 379.23
_space_group_crystal_system triclinic
_space_group_IT_number 2
_space_group_name_Hall '-P 1'
_space_group_name_H-M_alt 'P -1'
_atom_sites_solution_hydrogens geom
_atom_sites_solution_primary dual
_atom_sites_solution_secondary difmap
_audit_creation_method SHELXL-2014/7
_cell_angle_alpha 75.0113(18)
_cell_angle_beta 81.627(2)
_cell_angle_gamma 77.828(2)
_cell_formula_units_Z 4
_cell_length_a 6.5139(5)
_cell_length_b 11.5037(8)
_cell_length_c 22.7147(15)
_cell_measurement_reflns_used 9917
_cell_measurement_temperature 110(2)
_cell_measurement_theta_max 30.52
_cell_measurement_theta_min 2.80
_cell_volume 1599.7(2)
_computing_cell_refinement SAINT
_computing_data_collection APEX3
_computing_data_reduction SAINT
_computing_molecular_graphics SHELXTL
_computing_publication_material SHELXTL
_computing_structure_refinement SHELXL-2014/7
_computing_structure_solution SHELXT-2014/5
_diffrn_ambient_temperature 110(2)
_diffrn_measured_fraction_theta_full 0.996
_diffrn_measured_fraction_theta_max 0.997
_diffrn_measurement_device_type 'Bruker D8 Quest (CMOS)'
_diffrn_measurement_method '\w scans'
_diffrn_radiation_type MoK\a
_diffrn_radiation_wavelength 0.71073
_diffrn_reflns_av_R_equivalents 0.0337
_diffrn_reflns_av_unetI/netI 0.0470
_diffrn_reflns_Laue_measured_fraction_full 0.996
_diffrn_reflns_Laue_measured_fraction_max 0.997
_diffrn_reflns_limit_h_max 9
_diffrn_reflns_limit_h_min -9
_diffrn_reflns_limit_k_max 16
_diffrn_reflns_limit_k_min -16
_diffrn_reflns_limit_l_max 31
_diffrn_reflns_limit_l_min -31
_diffrn_reflns_number 22742
_diffrn_reflns_point_group_measured_fraction_full 0.996
_diffrn_reflns_point_group_measured_fraction_max 0.997
_diffrn_reflns_theta_full 25.242
_diffrn_reflns_theta_max 30.034
_diffrn_reflns_theta_min 2.798
_diffrn_source 'microfocus tube'
_exptl_absorpt_coefficient_mu 1.079
_exptl_absorpt_correction_T_max 0.8134
_exptl_absorpt_correction_T_min 0.6728
_exptl_absorpt_correction_type multi-scan
_exptl_absorpt_process_details SADABS-2016/2
_exptl_crystal_colour black
_exptl_crystal_density_diffrn 1.575
_exptl_crystal_description plate
_exptl_crystal_F_000 772
_exptl_crystal_size_max 0.470
_exptl_crystal_size_mid 0.280
_exptl_crystal_size_min 0.030
_refine_diff_density_max 0.794
_refine_diff_density_min -1.618
_refine_diff_density_rms 0.088
_refine_ls_extinction_method none
_refine_ls_goodness_of_fit_ref 1.053
_refine_ls_hydrogen_treatment constr
_refine_ls_matrix_type full
_refine_ls_number_parameters 391
_refine_ls_number_reflns 9312
_refine_ls_number_restraints 0
_refine_ls_restrained_S_all 1.053
_refine_ls_R_factor_all 0.0637
_refine_ls_R_factor_gt 0.0370
_refine_ls_shift/su_max 0.001
_refine_ls_shift/su_mean 0.000
_refine_ls_structure_factor_coef Fsqd
_refine_ls_weighting_details 'w=1/[\s^2^(Fo^2^)+(0.0182P)^2^+1.4006P] where P=(Fo^2^+2Fc^2^)/3'
_refine_ls_weighting_scheme calc
_refine_ls_wR_factor_gt 0.0686
_refine_ls_wR_factor_ref 0.0762
_reflns_Friedel_coverage 0.000
_reflns_number_gt 6895
_reflns_number_total 9312
_reflns_threshold_expression 'I > 2\s(I)'
_cod_data_source_file ao0c05344_si_002.cif
_cod_data_source_block 1_110
_cod_depositor_comments 'Adding full bibliography for 4518296--4518313.cif.'
_cod_database_code 4518301
_shelx_shelxl_version_number 2014/7
_shelx_space_group_comment
;
The symmetry employed for this shelxl refinement is uniquely defined
by the following loop, which should always be used as a source of
symmetry information in preference to the above space-group names.
They are only intended as comments.
;
_shelx_estimated_absorpt_t_min 0.631
_shelx_estimated_absorpt_t_max 0.968

loop_
_space_group_symop_operation_xyz
'x, y, z'
'-x, -y, -z'

loop_
_atom_site_label
_atom_site_type_symbol
_atom_site_fract_x
_atom_site_fract_y
_atom_site_fract_z
_atom_site_U_iso_or_equiv
_atom_site_adp_type
_atom_site_occupancy
_atom_site_site_symmetry_order
_atom_site_calc_flag
_atom_site_refinement_flags_posn
_atom_site_refinement_flags_adp
_atom_site_refinement_flags_occupancy
_atom_site_disorder_assembly
_atom_site_disorder_group
Rh1 Rh 0.33007(4) 0.58694(2) 0.72350(2) 0.03501(7) Uani 1 1 d . . . . .
Rh2 Rh 0.81568(4) 0.57808(2) 0.71943(2) 0.03097(6) Uani 1 1 d . . . . .
O1 O 0.3427(3) 0.42993(14) 0.78941(7) 0.0272(4) Uani 1 1 d . . . . .
O2 O 0.2886(3) 0.65474(14) 0.79896(7) 0.0261(4) Uani 1 1 d . . . . .
O3 O 0.3917(3) 0.46175(17) 0.62093(8) 0.0395(5) Uani 1 1 d . . . . .
O4 O 0.2688(3) 0.82861(16) 0.63320(8) 0.0330(4) Uani 1 1 d . . . . .
O5 O 0.8379(3) 0.63952(14) 0.62732(7) 0.0243(4) Uani 1 1 d . . . . .
O6 O 0.7482(3) 0.76062(14) 0.71260(7) 0.0240(4) Uani 1 1 d . . . . .
O7 O 0.9379(3) 0.31601(16) 0.71354(9) 0.0402(5) Uani 1 1 d . . . . .
O8 O 0.7978(3) 0.50547(18) 0.85593(8) 0.0348(4) Uani 1 1 d . . . . .
C1 C 0.3144(4) 0.4465(2) 0.84475(10) 0.0194(5) Uani 1 1 d . . . . .
C2 C 0.2868(4) 0.5716(2) 0.85033(10) 0.0198(5) Uani 1 1 d . . . . .
C3 C 0.2625(4) 0.6003(2) 0.90855(10) 0.0185(4) Uani 1 1 d . . . . .
C4 C 0.2560(4) 0.5028(2) 0.95807(10) 0.0204(5) Uani 1 1 d . . . . .
H4A H 0.2365 0.5177 0.9979 0.024 Uiso 1 1 calc R U . . .
C5 C 0.2769(4) 0.3806(2) 0.95248(10) 0.0203(5) Uani 1 1 d . . . . .
H5A H 0.2669 0.3181 0.9889 0.024 Uiso 1 1 calc R U . . .
C6 C 0.3105(4) 0.34750(19) 0.89778(9) 0.0170(4) Uani 1 1 d . . . . .
C7 C 0.2533(4) 0.7313(2) 0.91391(10) 0.0208(5) Uani 1 1 d . . . . .
C8 C 0.2242(4) 0.7380(2) 0.98117(10) 0.0248(5) Uani 1 1 d . . . . .
H8A H 0.0933 0.7101 1.0009 0.037 Uiso 1 1 calc R U . . .
H8B H 0.2167 0.8227 0.9835 0.037 Uiso 1 1 calc R U . . .
H8C H 0.3440 0.6855 1.0021 0.037 Uiso 1 1 calc R U . . .
C9 C 0.4620(4) 0.7719(2) 0.88505(11) 0.0273(5) Uani 1 1 d . . . . .
H9A H 0.5784 0.7172 0.9067 0.041 Uiso 1 1 calc R U . . .
H9B H 0.4574 0.8558 0.8881 0.041 Uiso 1 1 calc R U . . .
H9C H 0.4837 0.7685 0.8419 0.041 Uiso 1 1 calc R U . . .
C10 C 0.0673(4) 0.8181(2) 0.88195(12) 0.0301(6) Uani 1 1 d . . . . .
H10A H -0.0646 0.7901 0.9004 0.045 Uiso 1 1 calc R U . . .
H10B H 0.0866 0.8185 0.8383 0.045 Uiso 1 1 calc R U . . .
H10C H 0.0615 0.9010 0.8867 0.045 Uiso 1 1 calc R U . . .
C11 C 0.3424(4) 0.2154(2) 0.89162(10) 0.0200(5) Uani 1 1 d . . . . .
C12 C 0.1697(4) 0.2010(2) 0.85632(12) 0.0298(6) Uani 1 1 d . . . . .
H12A H 0.0310 0.2266 0.8770 0.045 Uiso 1 1 calc R U . . .
H12B H 0.1862 0.1151 0.8548 0.045 Uiso 1 1 calc R U . . .
H12C H 0.1816 0.2520 0.8145 0.045 Uiso 1 1 calc R U . . .
C13 C 0.3330(4) 0.1256(2) 0.95416(11) 0.0289(6) Uani 1 1 d . . . . .
H13A H 0.1936 0.1434 0.9762 0.043 Uiso 1 1 calc R U . . .
H13B H 0.4415 0.1338 0.9778 0.043 Uiso 1 1 calc R U . . .
H13C H 0.3581 0.0418 0.9487 0.043 Uiso 1 1 calc R U . . .
C14 C 0.5609(4) 0.1812(2) 0.85858(13) 0.0328(6) Uani 1 1 d . . . . .
H14A H 0.5695 0.2340 0.8172 0.049 Uiso 1 1 calc R U . . .
H14B H 0.5835 0.0955 0.8561 0.049 Uiso 1 1 calc R U . . .
H14C H 0.6694 0.1921 0.8813 0.049 Uiso 1 1 calc R U . . .
C15 C 0.3673(5) 0.5111(2) 0.65923(11) 0.0308(6) Uani 1 1 d . . . . .
C16 C 0.2939(4) 0.7375(2) 0.66754(11) 0.0278(5) Uani 1 1 d . . . . .
C17 C 0.8005(4) 0.7584(2) 0.60890(10) 0.0184(4) Uani 1 1 d . . . . .
C18 C 0.7510(4) 0.8260(2) 0.65631(10) 0.0181(4) Uani 1 1 d . . . . .
C19 C 0.7061(3) 0.95627(19) 0.64178(10) 0.0170(4) Uani 1 1 d . . . . .
C20 C 0.7153(4) 1.0108(2) 0.58050(10) 0.0189(4) Uani 1 1 d . . . . .
H20A H 0.6891 1.0976 0.5685 0.023 Uiso 1 1 calc R U . . .
C21 C 0.7617(3) 0.9448(2) 0.53380(10) 0.0184(4) Uani 1 1 d . . . . .
H21A H 0.7642 0.9898 0.4923 0.022 Uiso 1 1 calc R U . . .
C22 C 0.8031(3) 0.8197(2) 0.54550(9) 0.0171(4) Uani 1 1 d . . . . .
C23 C 0.6472(4) 1.0268(2) 0.69213(10) 0.0201(5) Uani 1 1 d . . . . .
C24 C 0.6110(4) 1.1654(2) 0.66607(11) 0.0237(5) Uani 1 1 d . . . . .
H24A H 0.7416 1.1889 0.6434 0.036 Uiso 1 1 calc R U . . .
H24B H 0.5693 1.2070 0.6997 0.036 Uiso 1 1 calc R U . . .
H24C H 0.4990 1.1889 0.6385 0.036 Uiso 1 1 calc R U . . .
C25 C 0.4406(4) 0.9947(2) 0.72845(11) 0.0263(5) Uani 1 1 d . . . . .
H25A H 0.4584 0.9061 0.7453 0.039 Uiso 1 1 calc R U . . .
H25B H 0.3273 1.0207 0.7012 0.039 Uiso 1 1 calc R U . . .
H25C H 0.4043 1.0369 0.7619 0.039 Uiso 1 1 calc R U . . .
C26 C 0.8262(4) 0.9926(2) 0.73429(12) 0.0306(6) Uani 1 1 d . . . . .
H26A H 0.9584 1.0090 0.7099 0.046 Uiso 1 1 calc R U . . .
H26B H 0.8419 0.9055 0.7548 0.046 Uiso 1 1 calc R U . . .
H26C H 0.7922 1.0416 0.7651 0.046 Uiso 1 1 calc R U . . .
C27 C 0.8438(4) 0.7473(2) 0.49616(10) 0.0181(4) Uani 1 1 d . . . . .
C28 C 0.8369(4) 0.8328(2) 0.43201(10) 0.0224(5) Uani 1 1 d . . . . .
H28A H 0.6976 0.8854 0.4286 0.034 Uiso 1 1 calc R U . . .
H28B H 0.8633 0.7840 0.4012 0.034 Uiso 1 1 calc R U . . .
H28C H 0.9454 0.8836 0.4252 0.034 Uiso 1 1 calc R U . . .
C29 C 1.0617(4) 0.6642(2) 0.49921(11) 0.0256(5) Uani 1 1 d . . . . .
H29A H 1.1704 0.7140 0.4950 0.038 Uiso 1 1 calc R U . . .
H29B H 1.0880 0.6216 0.4659 0.038 Uiso 1 1 calc R U . . .
H29C H 1.0660 0.6041 0.5386 0.038 Uiso 1 1 calc R U . . .
C30 C 0.6712(4) 0.6697(2) 0.50500(11) 0.0248(5) Uani 1 1 d . . . . .
H30A H 0.5322 0.7230 0.5047 0.037 Uiso 1 1 calc R U . . .
H30B H 0.6802 0.6091 0.5443 0.037 Uiso 1 1 calc R U . . .
H30C H 0.6911 0.6276 0.4716 0.037 Uiso 1 1 calc R U . . .
C31 C 0.8899(4) 0.4144(2) 0.71720(11) 0.0293(6) Uani 1 1 d . . . . .
C32 C 0.8031(4) 0.5331(2) 0.80430(11) 0.0286(5) Uani 1 1 d . . . . .

loop_
_atom_site_aniso_label
_atom_site_aniso_U_11
_atom_site_aniso_U_22
_atom_site_aniso_U_33
_atom_site_aniso_U_23
_atom_site_aniso_U_13
_atom_site_aniso_U_12
Rh1 0.07361(18) 0.01793(10) 0.01346(9) -0.00176(7) -0.00321(9) -0.01130(10)
Rh2 0.05337(16) 0.01792(10) 0.01715(9) -0.00102(7) -0.00428(9) 0.00007(9)
O1 0.0501(12) 0.0165(8) 0.0147(7) -0.0013(6) -0.0027(7) -0.0088(8)
O2 0.0461(12) 0.0166(8) 0.0152(7) -0.0014(6) -0.0031(7) -0.0074(7)
O3 0.0689(15) 0.0302(10) 0.0232(9) -0.0096(8) -0.0063(9) -0.0119(10)
O4 0.0394(12) 0.0241(9) 0.0323(10) 0.0039(8) -0.0081(8) -0.0087(8)
O5 0.0384(11) 0.0158(8) 0.0171(8) -0.0017(6) -0.0050(7) -0.0022(7)
O6 0.0354(10) 0.0182(8) 0.0165(7) -0.0029(6) -0.0046(7) -0.0007(7)
O7 0.0595(14) 0.0208(9) 0.0421(11) -0.0059(8) -0.0172(10) -0.0048(9)
O8 0.0364(12) 0.0415(11) 0.0204(9) -0.0005(8) -0.0031(8) -0.0019(9)
C1 0.0234(13) 0.0185(11) 0.0169(10) -0.0030(8) -0.0034(9) -0.0056(9)
C2 0.0234(13) 0.0181(11) 0.0181(10) -0.0027(8) -0.0023(9) -0.0061(9)
C3 0.0190(12) 0.0190(10) 0.0189(10) -0.0051(8) -0.0032(8) -0.0050(9)
C4 0.0234(13) 0.0234(11) 0.0164(10) -0.0059(9) -0.0021(9) -0.0070(9)
C5 0.0248(13) 0.0192(11) 0.0161(10) 0.0004(8) -0.0036(9) -0.0070(9)
C6 0.0182(12) 0.0170(10) 0.0163(10) -0.0023(8) -0.0047(8) -0.0043(9)
C7 0.0266(14) 0.0184(11) 0.0200(11) -0.0055(9) -0.0048(9) -0.0066(9)
C8 0.0283(14) 0.0244(12) 0.0252(12) -0.0108(10) -0.0014(10) -0.0071(10)
C9 0.0357(16) 0.0234(12) 0.0262(12) -0.0063(10) -0.0016(10) -0.0132(11)
C10 0.0364(16) 0.0210(12) 0.0333(14) -0.0061(10) -0.0104(11) -0.0018(11)
C11 0.0254(13) 0.0145(10) 0.0192(10) -0.0021(8) -0.0034(9) -0.0029(9)
C12 0.0376(16) 0.0211(12) 0.0339(13) -0.0050(10) -0.0132(11) -0.0078(11)
C13 0.0416(17) 0.0155(11) 0.0269(12) -0.0005(9) -0.0048(11) -0.0036(10)
C14 0.0316(16) 0.0246(13) 0.0417(15) -0.0117(11) 0.0033(12) -0.0041(11)
C15 0.0525(19) 0.0204(12) 0.0185(11) 0.0011(9) -0.0051(11) -0.0101(12)
C16 0.0380(16) 0.0268(13) 0.0203(11) -0.0063(10) -0.0021(10) -0.0094(11)
C17 0.0180(12) 0.0184(10) 0.0193(10) -0.0031(8) -0.0036(8) -0.0046(9)
C18 0.0174(12) 0.0202(11) 0.0174(10) -0.0045(8) -0.0033(8) -0.0034(9)
C19 0.0140(12) 0.0176(10) 0.0208(10) -0.0064(8) -0.0029(8) -0.0027(8)
C20 0.0177(12) 0.0158(10) 0.0234(11) -0.0042(8) -0.0027(9) -0.0034(9)
C21 0.0167(12) 0.0198(11) 0.0184(10) -0.0022(8) -0.0020(8) -0.0053(9)
C22 0.0154(12) 0.0204(11) 0.0166(10) -0.0040(8) -0.0023(8) -0.0053(9)
C23 0.0200(13) 0.0213(11) 0.0202(11) -0.0081(9) -0.0031(9) -0.0018(9)
C24 0.0261(14) 0.0209(11) 0.0274(12) -0.0105(9) -0.0028(10) -0.0050(10)
C25 0.0263(14) 0.0284(13) 0.0235(11) -0.0078(10) 0.0022(10) -0.0046(10)
C26 0.0285(15) 0.0340(14) 0.0346(14) -0.0180(11) -0.0139(11) 0.0022(11)
C27 0.0193(12) 0.0196(11) 0.0170(10) -0.0061(8) -0.0018(8) -0.0046(9)
C28 0.0219(13) 0.0274(12) 0.0183(11) -0.0052(9) -0.0013(9) -0.0056(10)
C29 0.0239(14) 0.0253(12) 0.0258(12) -0.0058(10) -0.0036(10) 0.0000(10)
C30 0.0276(14) 0.0258(12) 0.0241(12) -0.0072(10) -0.0035(10) -0.0096(10)
C31 0.0393(17) 0.0253(13) 0.0224(12) -0.0008(10) -0.0101(11) -0.0053(11)
C32 0.0308(15) 0.0251(12) 0.0266(13) -0.0036(10) -0.0031(10) -0.0007(11)

loop_
_atom_type_symbol
_atom_type_description
_atom_type_scat_dispersion_real
_atom_type_scat_dispersion_imag
_atom_type_scat_source
C C 0.0033 0.0016 'International Tables Vol C Tables 4.2.6.8 and 6.1.1.4'
H H 0.0000 0.0000 'International Tables Vol C Tables 4.2.6.8 and 6.1.1.4'
O O 0.0106 0.0060 'International Tables Vol C Tables 4.2.6.8 and 6.1.1.4'
Rh Rh -1.1178 0.9187 'International Tables Vol C Tables 4.2.6.8 and 6.1.1.4'

loop_
_geom_angle_atom_site_label_1
_geom_angle_atom_site_label_2
_geom_angle_atom_site_label_3
_geom_angle
_geom_angle_site_symmetry_1
_geom_angle_site_symmetry_3
_geom_angle_publ_flag
C15 Rh1 C16 89.03(10) . . ?
C15 Rh1 O1 94.89(8) . . ?
C16 Rh1 O1 174.15(9) . . ?
C15 Rh1 O2 174.80(8) . . ?
C16 Rh1 O2 96.10(9) . . ?
O1 Rh1 O2 79.93(6) . . ?
C15 Rh1 Rh2 92.09(9) . . ?
C16 Rh1 Rh2 92.31(8) . . ?
O1 Rh1 Rh2 91.88(5) . . ?
O2 Rh1 Rh2 88.53(5) . . ?
C31 Rh2 C32 89.65(11) . . ?
C31 Rh2 O5 94.27(9) . . ?
C32 Rh2 O5 175.29(9) . . ?
C31 Rh2 O6 173.96(9) . . ?
C32 Rh2 O6 95.99(9) . . ?
O5 Rh2 O6 80.00(6) . . ?
C31 Rh2 Rh1 94.71(9) . . ?
C32 Rh2 Rh1 91.20(8) . . ?
O5 Rh2 Rh1 91.09(5) . . ?
O6 Rh2 Rh1 87.36(5) . . ?
C1 O1 Rh1 113.71(14) . . ?
C2 O2 Rh1 114.00(14) . . ?
C17 O5 Rh2 113.75(13) . . ?
C18 O6 Rh2 113.81(14) . . ?
O1 C1 C6 122.43(19) . . ?
O1 C1 C2 116.52(19) . . ?
C6 C1 C2 121.05(19) . . ?
O2 C2 C3 122.7(2) . . ?
O2 C2 C1 115.79(19) . . ?
C3 C2 C1 121.48(19) . . ?
C4 C3 C2 115.4(2) . . ?
C4 C3 C7 123.48(19) . . ?
C2 C3 C7 121.10(19) . . ?
C3 C4 C5 123.0(2) . . ?
C3 C4 H4A 118.5 . . ?
C5 C4 H4A 118.5 . . ?
C6 C5 C4 123.9(2) . . ?
C6 C5 H5A 118.0 . . ?
C4 C5 H5A 118.0 . . ?
C5 C6 C1 115.1(2) . . ?
C5 C6 C11 124.08(19) . . ?
C1 C6 C11 120.81(19) . . ?
C3 C7 C8 110.83(18) . . ?
C3 C7 C10 110.52(19) . . ?
C8 C7 C10 108.1(2) . . ?
C3 C7 C9 108.86(19) . . ?
C8 C7 C9 108.07(19) . . ?
C10 C7 C9 110.5(2) . . ?
C7 C8 H8A 109.5 . . ?
C7 C8 H8B 109.5 . . ?
H8A C8 H8B 109.5 . . ?
C7 C8 H8C 109.5 . . ?
H8A C8 H8C 109.5 . . ?
H8B C8 H8C 109.5 . . ?
C7 C9 H9A 109.5 . . ?
C7 C9 H9B 109.5 . . ?
H9A C9 H9B 109.5 . . ?
C7 C9 H9C 109.5 . . ?
H9A C9 H9C 109.5 . . ?
H9B C9 H9C 109.5 . . ?
C7 C10 H10A 109.5 . . ?
C7 C10 H10B 109.5 . . ?
H10A C10 H10B 109.5 . . ?
C7 C10 H10C 109.5 . . ?
H10A C10 H10C 109.5 . . ?
H10B C10 H10C 109.5 . . ?
C6 C11 C14 109.50(19) . . ?
C6 C11 C13 111.50(18) . . ?
C14 C11 C13 107.2(2) . . ?
C6 C11 C12 110.06(19) . . ?
C14 C11 C12 110.4(2) . . ?
C13 C11 C12 108.1(2) . . ?
C11 C12 H12A 109.5 . . ?
C11 C12 H12B 109.5 . . ?
H12A C12 H12B 109.5 . . ?
C11 C12 H12C 109.5 . . ?
H12A C12 H12C 109.5 . . ?
H12B C12 H12C 109.5 . . ?
C11 C13 H13A 109.5 . . ?
C11 C13 H13B 109.5 . . ?
H13A C13 H13B 109.5 . . ?
C11 C13 H13C 109.5 . . ?
H13A C13 H13C 109.5 . . ?
H13B C13 H13C 109.5 . . ?
C11 C14 H14A 109.5 . . ?
C11 C14 H14B 109.5 . . ?
H14A C14 H14B 109.5 . . ?
C11 C14 H14C 109.5 . . ?
H14A C14 H14C 109.5 . . ?
H14B C14 H14C 109.5 . . ?
O3 C15 Rh1 178.1(2) . . ?
O4 C16 Rh1 178.8(2) . . ?
O5 C17 C22 122.3(2) . . ?
O5 C17 C18 116.33(19) . . ?
C22 C17 C18 121.3(2) . . ?
O6 C18 C19 122.46(19) . . ?
O6 C18 C17 116.10(19) . . ?
C19 C18 C17 121.44(19) . . ?
C20 C19 C18 115.04(19) . . ?
C20 C19 C23 123.9(2) . . ?
C18 C19 C23 121.08(19) . . ?
C19 C20 C21 123.7(2) . . ?
C19 C20 H20A 118.1 . . ?
C21 C20 H20A 118.1 . . ?
C22 C21 C20 123.4(2) . . ?
C22 C21 H21A 118.3 . . ?
C20 C21 H21A 118.3 . . ?
C21 C22 C17 115.1(2) . . ?
C21 C22 C27 124.12(19) . . ?
C17 C22 C27 120.80(19) . . ?
C19 C23 C25 108.76(18) . . ?
C19 C23 C24 112.08(18) . . ?
C25 C23 C24 107.58(19) . . ?
C19 C23 C26 109.50(19) . . ?
C25 C23 C26 110.7(2) . . ?
C24 C23 C26 108.20(19) . . ?
C23 C24 H24A 109.5 . . ?
C23 C24 H24B 109.5 . . ?
H24A C24 H24B 109.5 . . ?
C23 C24 H24C 109.5 . . ?
H24A C24 H24C 109.5 . . ?
H24B C24 H24C 109.5 . . ?
C23 C25 H25A 109.5 . . ?
C23 C25 H25B 109.5 . . ?
H25A C25 H25B 109.5 . . ?
C23 C25 H25C 109.5 . . ?
H25A C25 H25C 109.5 . . ?
H25B C25 H25C 109.5 . . ?
C23 C26 H26A 109.5 . . ?
C23 C26 H26B 109.5 . . ?
H26A C26 H26B 109.5 . . ?
C23 C26 H26C 109.5 . . ?
H26A C26 H26C 109.5 . . ?
H26B C26 H26C 109.5 . . ?
C22 C27 C28 111.19(18) . . ?
C22 C27 C29 110.65(18) . . ?
C28 C27 C29 107.94(18) . . ?
C22 C27 C30 109.29(18) . . ?
C28 C27 C30 107.77(18) . . ?
C29 C27 C30 109.94(19) . . ?
C27 C28 H28A 109.5 . . ?
C27 C28 H28B 109.5 . . ?
H28A C28 H28B 109.5 . . ?
C27 C28 H28C 109.5 . . ?
H28A C28 H28C 109.5 . . ?
H28B C28 H28C 109.5 . . ?
C27 C29 H29A 109.5 . . ?
C27 C29 H29B 109.5 . . ?
H29A C29 H29B 109.5 . . ?
C27 C29 H29C 109.5 . . ?
H29A C29 H29C 109.5 . . ?
H29B C29 H29C 109.5 . . ?
C27 C30 H30A 109.5 . . ?
C27 C30 H30B 109.5 . . ?
H30A C30 H30B 109.5 . . ?
C27 C30 H30C 109.5 . . ?
H30A C30 H30C 109.5 . . ?
H30B C30 H30C 109.5 . . ?
O7 C31 Rh2 177.4(2) . . ?
O8 C32 Rh2 179.2(2) . . ?

loop_
_geom_bond_atom_site_label_1
_geom_bond_atom_site_label_2
_geom_bond_distance
_geom_bond_site_symmetry_2
_geom_bond_publ_flag
Rh1 C15 1.849(3) . ?
Rh1 C16 1.857(3) . ?
Rh1 O1 2.0211(15) . ?
Rh1 O2 2.0216(16) . ?
Rh1 Rh2 3.1318(4) . ?
Rh2 C31 1.855(3) . ?
Rh2 C32 1.856(3) . ?
Rh2 O5 2.0219(15) . ?
Rh2 O6 2.0222(16) . ?
O1 C1 1.301(3) . ?
O2 C2 1.304(3) . ?
O3 C15 1.132(3) . ?
O4 C16 1.129(3) . ?
O5 C17 1.303(3) . ?
O6 C18 1.305(2) . ?
O7 C31 1.130(3) . ?
O8 C32 1.130(3) . ?
C1 C6 1.429(3) . ?
C1 C2 1.448(3) . ?
C2 C3 1.424(3) . ?
C3 C4 1.371(3) . ?
C3 C7 1.530(3) . ?
C4 C5 1.421(3) . ?
C4 H4A 0.9500 . ?
C5 C6 1.366(3) . ?
C5 H5A 0.9500 . ?
C6 C11 1.530(3) . ?
C7 C8 1.532(3) . ?
C7 C10 1.537(3) . ?
C7 C9 1.531(3) . ?
C8 H8A 0.9800 . ?
C8 H8B 0.9800 . ?
C8 H8C 0.9800 . ?
C9 H9A 0.9800 . ?
C9 H9B 0.9800 . ?
C9 H9C 0.9800 . ?
C10 H10A 0.9800 . ?
C10 H10B 0.9800 . ?
C10 H10C 0.9800 . ?
C11 C14 1.533(3) . ?
C11 C13 1.527(3) . ?
C11 C12 1.531(3) . ?
C12 H12A 0.9800 . ?
C12 H12B 0.9800 . ?
C12 H12C 0.9800 . ?
C13 H13A 0.9800 . ?
C13 H13B 0.9800 . ?
C13 H13C 0.9800 . ?
C14 H14A 0.9800 . ?
C14 H14B 0.9800 . ?
C14 H14C 0.9800 . ?
C17 C22 1.430(3) . ?
C17 C18 1.447(3) . ?
C18 C19 1.424(3) . ?
C19 C20 1.369(3) . ?
C19 C23 1.528(3) . ?
C20 C21 1.421(3) . ?
C20 H20A 0.9500 . ?
C21 C22 1.369(3) . ?
C21 H21A 0.9500 . ?
C22 C27 1.524(3) . ?
C23 C25 1.535(3) . ?
C23 C24 1.530(3) . ?
C23 C26 1.539(3) . ?
C24 H24A 0.9800 . ?
C24 H24B 0.9800 . ?
C24 H24C 0.9800 . ?
C25 H25A 0.9800 . ?
C25 H25B 0.9800 . ?
C25 H25C 0.9800 . ?
C26 H26A 0.9800 . ?
C26 H26B 0.9800 . ?
C26 H26C 0.9800 . ?
C27 C28 1.534(3) . ?
C27 C29 1.535(3) . ?
C27 C30 1.538(3) . ?
C28 H28A 0.9800 . ?
C28 H28B 0.9800 . ?
C28 H28C 0.9800 . ?
C29 H29A 0.9800 . ?
C29 H29B 0.9800 . ?
C29 H29C 0.9800 . ?
C30 H30A 0.9800 . ?
C30 H30B 0.9800 . ?
C30 H30C 0.9800 . ?
